data_2108139
loop_
_publ_author_name
'Cox, Jordan M.'
'Walton, Ian M.'
'Bateman, Gage'
'Benson, Cassidy A.'
'Mitchell, Travis'
'Sylvester, Eric'
'Chen, Yu-Sheng'
'Benedict, Jason B.'

_publ_section_title
;
 Solvent exchange in a metal--organic framework single crystal monitored
 by dynamic <i>in situ</i> X-ray diffraction
;
_journal_coeditor_code LC5089
_journal_issue 4
_journal_name_full 'Acta Crystallographica Section B'
_journal_page_first 669
_journal_page_last 674
_journal_paper_doi 10.1107/S2052520617008447
_journal_volume 73
_journal_year 2017
_chemical_formula_moiety 'C13 H11 Co N2 O5, 2(H2 O)'
_chemical_formula_sum 'C13 H15 Co N2 O7'
_chemical_formula_weight 370.20
_space_group_crystal_system monoclinic
_space_group_IT_number 14
_space_group_name_Hall '-P 2ybc'
_space_group_name_H-M_alt 'P 1 21/c 1'
_symmetry_space_group_name_Hall '-P 2ybc'
_symmetry_space_group_name_H-M 'P 1 21/c 1'
_atom_sites_solution_hydrogens mixed
_atom_sites_solution_primary direct
_audit_creation_method
;
Olex2 1.2
(compiled 2017.03.02 svn.r3394 for OlexSys, GUI svn.r5324)
;
_cell_angle_alpha 90
_cell_angle_beta 106.636(5)
_cell_angle_gamma 90
_cell_formula_units_Z 4
_cell_length_a 12.655(3)
_cell_length_b 7.6693(19)
_cell_length_c 15.934(4)
_cell_measurement_reflns_used 1379
_cell_measurement_temperature 296.15
_cell_measurement_theta_max 12.973
_cell_measurement_theta_min 2.530
_cell_volume 1481.7(6)
_computing_cell_refinement 'SAINT v8.34A (Bruker, 2013)'
_computing_data_reduction 'SAINT v8.34A (Bruker, 2013)'
_computing_molecular_graphics 'Olex2 (Dolomanov et al., 2009)'
_computing_publication_material 'Olex2 (Dolomanov et al., 2009)'
_computing_structure_refinement 'ShelXL (Sheldrick, 2015)'
_computing_structure_solution 'ShelXS (Sheldrick, 2008)'
_diffrn_ambient_temperature 296.15
_diffrn_detector_area_resol_mean 7.9
_diffrn_measured_fraction_theta_full 0.967
_diffrn_measured_fraction_theta_max 0.967
_diffrn_measurement_device 'three-circle diffractometer'
_diffrn_measurement_device_type 'Bruker SMART APEX2 area detector'
_diffrn_measurement_method '\w and \f scans'
_diffrn_radiation_monochromator 'Silicon 111'
_diffrn_radiation_type synchrotron
_diffrn_radiation_wavelength 0.40651
_diffrn_reflns_av_R_equivalents 0.1180
_diffrn_reflns_limit_h_max 15
_diffrn_reflns_limit_h_min -14
_diffrn_reflns_limit_k_max 9
_diffrn_reflns_limit_k_min -8
_diffrn_reflns_limit_l_max 19
_diffrn_reflns_limit_l_min -19
_diffrn_reflns_number 13840
_diffrn_reflns_theta_full 14.753
_diffrn_reflns_theta_max 14.753
_diffrn_reflns_theta_min 1.526
_exptl_absorpt_coefficient_mu 0.628
_exptl_absorpt_correction_T_max 0.7438
_exptl_absorpt_correction_T_min 0.6385
_exptl_absorpt_correction_type multi-scan
_exptl_absorpt_process_details
;SADABS-2014/2 (Bruker,2014/2) was used for absorption correction.
wR2(int) was 0.1112 before and 0.0704 after correction. The Ratio of
minimum to maximum transmission is 0.8584. The \l/2 correction
factor is 0.00150.
;
_exptl_crystal_colour violet
_exptl_crystal_density_diffrn 1.660
_exptl_crystal_description prism
_exptl_crystal_F_000 760
_exptl_crystal_size_max 0.4
_exptl_crystal_size_mid 0.16
_exptl_crystal_size_min 0.16
_refine_diff_density_max 0.632
_refine_diff_density_min -0.561
_refine_ls_extinction_method none
_refine_ls_goodness_of_fit_ref 1.013
_refine_ls_hydrogen_treatment constr
_refine_ls_matrix_type full
_refine_ls_number_parameters 215
_refine_ls_number_reflns 2948
_refine_ls_number_restraints 2
_refine_ls_restrained_S_all 1.012
_refine_ls_R_factor_all 0.1163
_refine_ls_R_factor_gt 0.0580
_refine_ls_shift/su_max 0.000
_refine_ls_shift/su_mean 0.000
_refine_ls_structure_factor_coef Fsqd
_refine_ls_weighting_details 'w=1/[\s^2^(Fo^2^)+(0.0550P)^2^+2.0543P] where P=(Fo^2^+2Fc^2^)/3'
_refine_ls_weighting_scheme calc
_refine_ls_wR_factor_gt 0.1180
_refine_ls_wR_factor_ref 0.1419
_reflns_number_gt 1801
_reflns_number_total 2948
_reflns_threshold_expression 'I > 2\s(I)'
_cod_data_source_file lc5089sup1.cif
_cod_data_source_block structure1
_cod_database_code 2108139
_shelx_space_group_comment
;
The symmetry employed for this shelxl refinement is uniquely defined
by the following loop, which should always be used as a source of
symmetry information in preference to the above space-group names.
They are only intended as comments.
;

loop_
_space_group_symop_operation_xyz
'x, y, z'
'-x, y+1/2, -z+1/2'
'-x, -y, -z'
'x, -y-1/2, z-1/2'

loop_
_atom_site_type_symbol
_atom_site_label
_atom_site_fract_x
_atom_site_fract_y
_atom_site_fract_z
_atom_site_U_iso_or_equiv
_atom_site_adp_type
_atom_site_calc_flag
_atom_site_occupancy
Co Co1 0.80404(6) 0.50847(11) 0.17795(3) 0.0189(2) Uani d 1
O O1 0.8304(3) 0.4437(5) 0.30343(19) 0.0283(10) Uani d 1
O O2 0.8734(3) 0.1640(6) 0.3301(2) 0.0321(10) Uani d 1
O O3 0.7954(3) 0.8376(5) 0.5472(2) 0.0317(10) Uani d 1
O O4 0.8707(3) 0.7466(5) 0.68121(19) 0.0260(9) Uani d 1
O O5 0.6656(3) 0.6589(6) 0.2042(2) 0.0389(11) Uani d 1
H H5A 0.6900 0.7289 0.2489 0.058 Uiso d 1
H H5B 0.6178 0.5878 0.2162 0.058 Uiso d 1
N N1 0.9516(3) 0.1114(6) 0.6621(2) 0.0192(10) Uani d 1
H H1A 0.9915 0.1537 0.7134 0.023 Uiso calc 1
H H1B 0.9919 0.0309 0.6451 0.023 Uiso calc 1
N N2 0.6853(4) 0.3284(7) 0.1105(2) 0.0250(11) Uani d 1
C C1 0.8598(4) 0.3143(8) 0.3537(3) 0.0199(12) Uani d 1
C C2 0.8755(4) 0.3517(7) 0.4502(3) 0.0157(11) Uani d 1
C C3 0.8537(4) 0.5157(8) 0.4772(3) 0.0207(11) Uani d 1
H H3 0.8285 0.6038 0.4362 0.025 Uiso calc 1
C C4 0.8695(4) 0.5491(7) 0.5665(3) 0.0185(12) Uani d 1
C C5 0.8439(4) 0.7189(7) 0.5985(3) 0.0193(12) Uani d 1
C C6 0.9072(4) 0.4138(7) 0.6266(3) 0.0163(11) Uani d 1
H H6 0.9192 0.4349 0.6861 0.020 Uiso calc 1
C C7 0.9267(4) 0.2494(7) 0.5989(3) 0.0164(11) Uani d 1
C C8 0.9113(4) 0.2176(7) 0.5105(3) 0.0172(11) Uani d 1
H H8 0.9249 0.1073 0.4916 0.021 Uiso calc 1
C C9 0.6266(7) 0.3461(11) 0.0282(4) 0.072(3) Uani d 1
H H9 0.6346 0.4474 -0.0015 0.086 Uiso calc 1
C C10 0.5541(7) 0.2206(12) -0.0155(4) 0.086(4) Uani d 1
H H10 0.5149 0.2400 -0.0737 0.104 Uiso calc 1
C C11 0.5374(5) 0.0686(8) 0.0233(3) 0.0309(14) Uani d 1
C C12 0.6024(6) 0.0475(10) 0.1072(4) 0.054(2) Uani d 1
H H12 0.5998 -0.0560 0.1370 0.064 Uiso calc 1
C C13 0.6729(6) 0.1817(10) 0.1483(3) 0.049(2) Uani d 1
H H13 0.7138 0.1657 0.2064 0.059 Uiso calc 1
O O6 0.7325(4) -0.1012(7) 0.3607(3) 0.0505(13) Uani d 1
H H6A 0.7806 -0.0301 0.3532 0.076 Uiso d 1
H H6B 0.7474 -0.1272 0.4147 0.076 Uiso d 1
O O7 0.4876(7) 0.4655(19) 0.2131(5) 0.209(7) Uani d 1
H H7A 0.4179 0.4648 0.1917 0.313 Uiso d 1
H H7B 0.5064 0.3909 0.2542 0.313 Uiso d 1

loop_
_atom_site_aniso_label
_atom_site_aniso_U_11
_atom_site_aniso_U_22
_atom_site_aniso_U_33
_atom_site_aniso_U_12
_atom_site_aniso_U_13
_atom_site_aniso_U_23
Co1 0.0303(4) 0.0147(4) 0.0104(3) -0.0050(4) 0.0037(2) 0.0002(3)
O1 0.048(2) 0.024(3) 0.0116(15) 0.0060(18) 0.0068(15) 0.0049(14)
O2 0.055(3) 0.027(3) 0.0134(16) 0.009(2) 0.0088(16) -0.0033(16)
O3 0.049(2) 0.017(2) 0.0243(17) 0.0082(19) 0.0039(17) -0.0002(16)
O4 0.043(2) 0.021(3) 0.0148(16) 0.0041(19) 0.0091(15) -0.0046(14)
O5 0.041(3) 0.033(3) 0.039(2) 0.004(2) 0.0053(19) -0.0006(19)
N1 0.033(3) 0.015(3) 0.0082(17) 0.007(2) 0.0028(16) 0.0037(16)
N2 0.029(3) 0.026(3) 0.0172(19) -0.005(2) 0.0026(17) -0.0013(19)
C1 0.024(3) 0.028(4) 0.008(2) 0.001(2) 0.0045(18) 0.000(2)
C2 0.024(3) 0.013(3) 0.012(2) 0.000(2) 0.0077(18) -0.0001(18)
C3 0.027(3) 0.019(3) 0.016(2) 0.003(3) 0.0061(18) 0.003(2)
C4 0.024(3) 0.013(3) 0.018(2) 0.000(2) 0.0063(19) -0.0042(18)
C5 0.027(3) 0.012(3) 0.019(2) 0.000(2) 0.008(2) -0.002(2)
C6 0.029(3) 0.012(3) 0.0081(19) 0.000(2) 0.0057(18) -0.0003(18)
C7 0.022(3) 0.015(3) 0.012(2) 0.001(2) 0.0044(18) 0.0002(19)
C8 0.031(3) 0.009(3) 0.014(2) 0.003(2) 0.011(2) -0.0012(19)
C9 0.104(7) 0.054(6) 0.031(3) -0.052(5) -0.023(4) 0.016(3)
C10 0.123(7) 0.066(7) 0.031(3) -0.064(6) -0.040(4) 0.020(4)
C11 0.036(3) 0.021(4) 0.030(3) -0.008(3) -0.001(2) 0.004(2)
C12 0.069(5) 0.047(6) 0.029(3) -0.032(4) -0.012(3) 0.011(3)
C13 0.067(5) 0.046(5) 0.020(3) -0.023(4) -0.011(3) 0.011(3)
O6 0.061(3) 0.046(4) 0.037(2) -0.011(3) 0.003(2) 0.006(2)
O7 0.107(6) 0.42(2) 0.107(6) -0.133(10) 0.048(5) -0.013(8)

loop_
_atom_type_symbol
_atom_type_description
_atom_type_scat_dispersion_real
_atom_type_scat_dispersion_imag
_atom_type_scat_source
C C 0.0015 0.0009 'International Tables Vol C Tables 4.2.6.8 and 6.1.1.4'
H H 0.0000 0.0000 'International Tables Vol C Tables 4.2.6.8 and 6.1.1.4'
Co Co 0.3050 0.6296 'International Tables Vol C Tables 4.2.6.8 and 6.1.1.4'
N N 0.0030 0.0019 'International Tables Vol C Tables 4.2.6.8 and 6.1.1.4'
O O 0.0056 0.0036 'International Tables Vol C Tables 4.2.6.8 and 6.1.1.4'

loop_
_geom_angle_atom_site_label_1
_geom_angle_atom_site_label_2
_geom_angle_atom_site_label_3
_geom_angle_site_symmetry_1
_geom_angle_site_symmetry_3
_geom_angle
O1 Co1 O3 . 4_575 163.39(15)
O1 Co1 O4 . 4_575 104.65(14)
O1 Co1 O5 . . 81.71(15)
O1 Co1 N1 . 4_565 96.28(15)
O1 Co1 N2 . . 103.88(17)
O4 Co1 O3 4_575 4_575 58.79(13)
O4 Co1 O5 4_575 . 82.02(17)
O4 Co1 N1 4_575 4_565 91.71(16)
O4 Co1 N2 4_575 . 147.59(15)
O5 Co1 O3 . 4_575 93.80(15)
N1 Co1 O3 4_565 4_575 86.15(15)
N1 Co1 O5 4_565 . 172.66(16)
N2 Co1 O3 . 4_575 91.80(14)
N2 Co1 O5 . . 87.19(18)
N2 Co1 N1 . 4_565 100.15(17)
C1 O1 Co1 . . 140.0(3)
C5 O3 Co1 . 4_576 84.2(3)
C5 O4 Co1 . 4_576 98.0(3)
Co1 O5 H5A . . 110.9
Co1 O5 H5B . . 110.4
H5A O5 H5B . . 108.0
Co1 N1 H1A 4_566 . 109.2
Co1 N1 H1B 4_566 . 109.2
H1A N1 H1B . . 107.9
C7 N1 Co1 . 4_566 111.9(3)
C7 N1 H1A . . 109.2
C7 N1 H1B . . 109.2
C9 N2 Co1 . . 124.0(4)
C13 N2 Co1 . . 119.5(3)
C13 N2 C9 . . 116.2(5)
O1 C1 C2 . . 115.0(5)
O2 C1 O1 . . 125.4(4)
O2 C1 C2 . . 119.5(4)
C3 C2 C1 . . 120.4(4)
C3 C2 C8 . . 120.8(4)
C8 C2 C1 . . 118.7(5)
C2 C3 H3 . . 120.0
C2 C3 C4 . . 119.9(5)
C4 C3 H3 . . 120.0
C3 C4 C5 . . 122.2(5)
C6 C4 C3 . . 118.7(5)
C6 C4 C5 . . 119.1(4)
O3 C5 O4 . . 118.9(5)
O3 C5 C4 . . 122.1(4)
O4 C5 C4 . . 119.0(4)
C4 C6 H6 . . 119.5
C7 C6 C4 . . 121.0(4)
C7 C6 H6 . . 119.5
C6 C7 N1 . . 118.2(4)
C6 C7 C8 . . 120.0(4)
C8 C7 N1 . . 121.5(5)
C2 C8 H8 . . 120.2
C7 C8 C2 . . 119.6(5)
C7 C8 H8 . . 120.2
N2 C9 H9 . . 118.8
N2 C9 C10 . . 122.5(7)
C10 C9 H9 . . 118.8
C9 C10 H10 . . 118.8
C11 C10 C9 . . 122.4(6)
C11 C10 H10 . . 118.8
C10 C11 C11 . 3_655 123.0(6)
C12 C11 C10 . . 114.7(6)
C12 C11 C11 . 3_655 122.1(7)
C11 C12 H12 . . 120.1
C11 C12 C13 . . 119.8(6)
C13 C12 H12 . . 120.1
N2 C13 C12 . . 124.3(5)
N2 C13 H13 . . 117.9
C12 C13 H13 . . 117.9
H6A O6 H6B . . 109.5
H7A O7 H7B . . 109.5

loop_
_geom_bond_atom_site_label_1
_geom_bond_atom_site_label_2
_geom_bond_site_symmetry_2
_geom_bond_distance
Co1 O1 . 1.993(3)
Co1 O3 4_575 2.370(4)
Co1 O4 4_575 2.054(4)
Co1 O5 . 2.234(4)
Co1 N1 4_565 2.160(4)
Co1 N2 . 2.097(4)
O1 C1 . 1.263(6)
O2 C1 . 1.239(7)
O3 Co1 4_576 2.370(4)
O3 C5 . 1.259(6)
O4 Co1 4_576 2.054(4)
O4 C5 . 1.282(5)
O5 H5A . 0.8747
O5 H5B . 0.8752
N1 Co1 4_566 2.161(4)
N1 H1A . 0.8900
N1 H1B . 0.8900
N1 C7 . 1.432(6)
N2 C9 . 1.315(7)
N2 C13 . 1.307(8)
C1 C2 . 1.521(6)
C2 C3 . 1.383(7)
C2 C8 . 1.392(7)
C3 H3 . 0.9300
C3 C4 . 1.403(6)
C4 C5 . 1.467(7)
C4 C6 . 1.400(7)
C6 H6 . 0.9300
C6 C7 . 1.381(7)
C7 C8 . 1.388(6)
C8 H8 . 0.9300
C9 H9 . 0.9300
C9 C10 . 1.374(9)
C10 H10 . 0.9300
C10 C11 . 1.364(9)
C11 C11 3_655 1.468(11)
C11 C12 . 1.364(7)
C12 H12 . 0.9300
C12 C13 . 1.396(9)
C13 H13 . 0.9300
O6 H6A . 0.8507
O6 H6B . 0.8496
O7 H7A . 0.8499
O7 H7B . 0.8499

loop_
_geom_torsion_atom_site_label_1
_geom_torsion_atom_site_label_2
_geom_torsion_atom_site_label_3
_geom_torsion_atom_site_label_4
_geom_torsion_site_symmetry_1
_geom_torsion_site_symmetry_4
_geom_torsion
Co1 O1 C1 O2 . . -7.4(10)
Co1 O1 C1 C2 . . 174.4(4)
Co1 O3 C5 O4 4_576 . -2.2(5)
Co1 O3 C5 C4 4_576 . 177.0(5)
Co1 O4 C5 O3 4_576 . 2.6(5)
Co1 O4 C5 C4 4_576 . -176.7(4)
Co1 N1 C7 C6 4_566 . 85.4(5)
Co1 N1 C7 C8 4_566 . -88.2(5)
Co1 N2 C9 C10 . . 176.1(8)
Co1 N2 C13 C12 . . -175.0(6)
O1 C1 C2 C3 . . 2.6(7)
O1 C1 C2 C8 . . -177.9(5)
O2 C1 C2 C3 . . -175.7(5)
O2 C1 C2 C8 . . 3.7(7)
N1 C7 C8 C2 . . 173.0(5)
N2 C9 C10 C11 . . 0.2(17)
C1 C2 C3 C4 . . -179.4(4)
C1 C2 C8 C7 . . 179.7(5)
C2 C3 C4 C5 . . -177.8(5)
C2 C3 C4 C6 . . -0.2(7)
C3 C2 C8 C7 . . -0.9(8)
C3 C4 C5 O3 . . 7.8(8)
C3 C4 C5 O4 . . -173.0(5)
C3 C4 C6 C7 . . -1.1(7)
C4 C6 C7 N1 . . -172.2(4)
C4 C6 C7 C8 . . 1.4(8)
C5 C4 C6 C7 . . 176.6(5)
C6 C4 C5 O3 . . -169.8(5)
C6 C4 C5 O4 . . 9.4(7)
C6 C7 C8 C2 . . -0.4(8)
C8 C2 C3 C4 . . 1.2(7)
C9 N2 C13 C12 . . -0.4(12)
C9 C10 C11 C11 . 3_655 -178.2(9)
C9 C10 C11 C12 . . -3.2(14)
C10 C11 C12 C13 . . 4.4(12)
C11 C11 C12 C13 3_655 . 179.4(8)
C11 C12 C13 N2 . . -2.8(12)
C13 N2 C9 C10 . . 1.7(13)

_cod_database_fobs_code 2108139
